data_2240406
loop_
_publ_author_name
'Sharma, Preetika'
'Subbulakshmi, K. N.'
'Narayana, B.'
'Byrappa, K.'
'Kant, Rajni'

_publ_section_title
;
 Crystal structure of
 2-methyl-4-[(thiophen-2-yl)methylidene]-1,3-oxazol-5(4<i>H</i>)-one
;
_journal_issue 2
_journal_name_full 'Acta Crystallographica Section E'
_journal_page_first o123
_journal_page_last o124
_journal_paper_doi 10.1107/S2056989015000833
_journal_volume 71
_journal_year 2015
_chemical_formula_iupac 'C9 H7 N O2 S'
_chemical_formula_moiety 'C9 H7 N O2 S'
_chemical_formula_sum 'C9 H7 N O2 S'
_chemical_formula_weight 193.22
_chemical_name_systematic
;
2-Methyl-4-[(thiophen-2-yl)methylidene]-1,3-oxazol-5(4<i>H</i>)-one
;
_space_group_IT_number 14
_symmetry_cell_setting monoclinic
_symmetry_space_group_name_Hall '-P 2yn'
_symmetry_space_group_name_H-M 'P 1 21/n 1'
_atom_sites_solution_hydrogens geom
_atom_sites_solution_primary direct
_atom_sites_solution_secondary difmap
_audit_creation_method SHELXL-97
_cell_angle_alpha 90.00
_cell_angle_beta 112.129(10)
_cell_angle_gamma 90.00
_cell_formula_units_Z 8
_cell_length_a 12.2264(11)
_cell_length_b 9.8581(7)
_cell_length_c 15.8735(13)
_cell_measurement_reflns_used 2325
_cell_measurement_temperature 293(2)
_cell_measurement_theta_max 29.2400
_cell_measurement_theta_min 4.1500
_cell_volume 1772.3(3)
_computing_cell_refinement
;
CrysAlis PRO (Oxford Diffraction, 2010)
;
_computing_data_collection
;
CrysAlis PRO (Oxford Diffraction, 2010)
;
_computing_data_reduction
;
CrysAlis PRO (Oxford Diffraction, 2010)
;
_computing_molecular_graphics
;
ORTEP-3 for Windows (Farrugia, 2012)
;
_computing_publication_material
;
PLATON (Spek, 2009)
;
_computing_structure_refinement
;
SHELXL97 (Sheldrick, 2015)
;
_computing_structure_solution
;
SHELXS97 (Sheldrick, 2008)
;
_diffrn_ambient_temperature 293(2)
_diffrn_measured_fraction_theta_full 0.996
_diffrn_measured_fraction_theta_max 0.996
_diffrn_measurement_device_type 'Oxford Diffraction Xcalibur Sapphire3'
_diffrn_measurement_method '\w scans'
_diffrn_radiation_monochromator graphite
_diffrn_radiation_source 'fine-focus sealed tube'
_diffrn_radiation_type MoK\a
_diffrn_radiation_wavelength 0.71073
_diffrn_reflns_av_R_equivalents 0.0291
_diffrn_reflns_av_sigmaI/netI 0.0459
_diffrn_reflns_limit_h_max 9
_diffrn_reflns_limit_h_min -15
_diffrn_reflns_limit_k_max 10
_diffrn_reflns_limit_k_min -12
_diffrn_reflns_limit_l_max 18
_diffrn_reflns_limit_l_min -19
_diffrn_reflns_number 7052
_diffrn_reflns_theta_full 26.00
_diffrn_reflns_theta_max 26.00
_diffrn_reflns_theta_min 3.86
_diffrn_standards_decay_% 0
_diffrn_standards_interval_count 0
_diffrn_standards_interval_time 0
_diffrn_standards_number 0
_exptl_absorpt_coefficient_mu 0.327
_exptl_absorpt_correction_T_max 1.00000
_exptl_absorpt_correction_T_min 0.84165
_exptl_absorpt_correction_type multi-scan
_exptl_absorpt_process_details
;
(CrysAlis RED; Oxford Diffraction, 2010)
;
_exptl_crystal_colour white
_exptl_crystal_density_diffrn 1.448
_exptl_crystal_density_method 'not measured'
_exptl_crystal_description block
_exptl_crystal_F_000 800
_exptl_crystal_size_max 0.30
_exptl_crystal_size_mid 0.20
_exptl_crystal_size_min 0.20
_refine_diff_density_max 0.234
_refine_diff_density_min -0.339
_refine_ls_extinction_method none
_refine_ls_goodness_of_fit_ref 1.035
_refine_ls_hydrogen_treatment constr
_refine_ls_matrix_type full
_refine_ls_number_parameters 237
_refine_ls_number_reflns 3472
_refine_ls_number_restraints 0
_refine_ls_restrained_S_all 1.035
_refine_ls_R_factor_all 0.0699
_refine_ls_R_factor_gt 0.0450
_refine_ls_shift/su_max 0.001
_refine_ls_shift/su_mean 0.000
_refine_ls_structure_factor_coef Fsqd
_refine_ls_weighting_details 'calc w=1/[\s^2^(Fo^2^)+(0.0531P)^2^+0.4552P] where P=(Fo^2^+2Fc^2^)/3'
_refine_ls_weighting_scheme calc
_refine_ls_wR_factor_gt 0.1095
_refine_ls_wR_factor_ref 0.1256
_reflns_number_gt 2477
_reflns_number_total 3472
_reflns_threshold_expression I>2sigma(I)
_cod_data_source_file su5054sup1.cif
_cod_data_source_block I
_cod_original_cell_volume 1772.3(2)
_cod_original_sg_symbol_H-M 'P 21/n'
_cod_database_code 2240406
_cod_database_fobs_code 2240406

loop_
_symmetry_equiv_pos_as_xyz
'x, y, z'
'-x+1/2, y+1/2, -z+1/2'
'-x, -y, -z'
'x-1/2, -y-1/2, z-1/2'

loop_
_atom_site_type_symbol
_atom_site_label
_atom_site_fract_x
_atom_site_fract_y
_atom_site_fract_z
_atom_site_U_iso_or_equiv
_atom_site_adp_type
_atom_site_calc_flag
_atom_site_refinement_flags
_atom_site_occupancy
_atom_site_symmetry_multiplicity
S S1A 0.74841(6) 0.94228(7) 0.01475(4) 0.0500(2) Uani d . 1 1
S S1B 0.40438(6) 1.07198(8) 0.32806(5) 0.0541(2) Uani d . 1 1
O O1B 0.38555(17) 1.22165(19) 0.63729(11) 0.0545(5) Uani d . 1 1
O O1A 0.45883(16) 1.33631(19) 0.00039(13) 0.0563(5) Uani d . 1 1
N N1A 0.57961(19) 1.1832(2) -0.02547(14) 0.0480(5) Uani d . 1 1
N N1B 0.42087(19) 1.2003(2) 0.50804(14) 0.0458(5) Uani d . 1 1
C C5B 0.2829(2) 1.0126(3) 0.44127(16) 0.0433(6) Uani d . 1 1
H H5B 0.2275 0.9572 0.4513 0.052 Uiso calc R 1 1
O O2B 0.2489(2) 1.0587(2) 0.61918(14) 0.0730(7) Uani d . 1 1
C C4A 0.7190(2) 0.9654(3) 0.11220(16) 0.0415(6) Uani d . 1 1
O O2A 0.47256(17) 1.2787(2) 0.14163(13) 0.0672(6) Uani d . 1 1
C C5A 0.6410(2) 1.0659(3) 0.12201(17) 0.0445(6) Uani d . 1 1
H H5A 0.6315 1.0662 0.1774 0.053 Uiso calc R 1 1
C C6A 0.5796(2) 1.1602(3) 0.06201(17) 0.0433(6) Uani d . 1 1
C C4B 0.3004(2) 0.9890(2) 0.35782(16) 0.0403(6) Uani d . 1 1
C C7A 0.5013(2) 1.2586(3) 0.07877(19) 0.0500(7) Uani d . 1 1
C C3B 0.2367(2) 0.8952(3) 0.29012(16) 0.0442(6) Uani d . 1 1
H H3B 0.1768 0.8396 0.2930 0.053 Uiso calc R 1 1
C C8A 0.5108(2) 1.2838(3) -0.05642(18) 0.0504(7) Uani d . 1 1
C C3A 0.7808(2) 0.8734(3) 0.17737(17) 0.0517(7) Uani d . 1 1
H H3A 0.7770 0.8694 0.2347 0.062 Uiso calc R 1 1
C C6B 0.3358(2) 1.1033(3) 0.50605(16) 0.0430(6) Uani d . 1 1
C C7B 0.3128(2) 1.1171(3) 0.59019(18) 0.0511(7) Uani d . 1 1
C C8B 0.4457(2) 1.2636(3) 0.58308(18) 0.0496(7) Uani d . 1 1
C C2A 0.8503(3) 0.7863(3) 0.1489(2) 0.0606(8) Uani d . 1 1
H H2A 0.8977 0.7184 0.1852 0.073 Uiso calc R 1 1
C C9B 0.5305(3) 1.3745(3) 0.6211(2) 0.0647(8) Uani d . 1 1
H H9B1 0.5995 1.3399 0.6689 0.097 Uiso calc R 1 1
H H9B2 0.4949 1.4435 0.6450 0.097 Uiso calc R 1 1
H H9B3 0.5526 1.4125 0.5741 0.097 Uiso calc R 1 1
C C1B 0.3648(3) 0.9860(3) 0.22912(18) 0.0571(7) Uani d . 1 1
H H1B 0.4004 0.9985 0.1872 0.068 Uiso calc R 1 1
C C2B 0.2765(3) 0.8976(3) 0.21714(18) 0.0581(7) Uani d . 1 1
H H2B 0.2446 0.8432 0.1658 0.070 Uiso calc R 1 1
C C1A 0.8410(3) 0.8114(3) 0.06350(19) 0.0560(7) Uani d . 1 1
H H1A 0.8810 0.7624 0.0340 0.067 Uiso calc R 1 1
C C9A 0.4771(3) 1.3503(3) -0.1459(2) 0.0706(9) Uani d . 1 1
H H9A1 0.5186 1.3084 -0.1798 0.106 Uiso calc R 1 1
H H9A2 0.4972 1.4448 -0.1375 0.106 Uiso calc R 1 1
H H9A3 0.3936 1.3408 -0.1787 0.106 Uiso calc R 1 1

loop_
_atom_site_aniso_label
_atom_site_aniso_U_11
_atom_site_aniso_U_22
_atom_site_aniso_U_33
_atom_site_aniso_U_12
_atom_site_aniso_U_13
_atom_site_aniso_U_23
S1A 0.0587(4) 0.0545(4) 0.0420(4) 0.0065(3) 0.0249(3) -0.0013(3)
S1B 0.0542(4) 0.0596(5) 0.0523(4) -0.0088(4) 0.0244(3) 0.0029(3)
O1B 0.0650(12) 0.0575(12) 0.0457(10) -0.0038(10) 0.0261(9) -0.0097(9)
O1A 0.0525(11) 0.0511(11) 0.0619(12) 0.0123(10) 0.0176(9) -0.0031(10)
N1A 0.0516(13) 0.0454(13) 0.0478(12) 0.0037(11) 0.0197(10) -0.0024(11)
N1B 0.0505(13) 0.0448(12) 0.0431(12) -0.0026(11) 0.0187(10) -0.0015(10)
C5B 0.0453(14) 0.0428(14) 0.0458(14) -0.0010(13) 0.0217(12) 0.0025(13)
O2B 0.0929(17) 0.0800(15) 0.0692(13) -0.0172(13) 0.0566(13) -0.0081(11)
C4A 0.0420(13) 0.0436(14) 0.0419(13) -0.0010(12) 0.0190(11) -0.0035(12)
O2A 0.0638(13) 0.0782(14) 0.0669(13) 0.0154(11) 0.0327(11) -0.0119(11)
C5A 0.0471(15) 0.0476(16) 0.0429(14) 0.0002(13) 0.0217(12) -0.0041(13)
C6A 0.0416(14) 0.0434(15) 0.0461(14) 0.0008(12) 0.0178(11) -0.0062(13)
C4B 0.0417(13) 0.0380(14) 0.0439(13) 0.0027(12) 0.0191(11) 0.0049(12)
C7A 0.0422(15) 0.0516(17) 0.0550(16) 0.0030(13) 0.0169(13) -0.0084(14)
C3B 0.0474(15) 0.0451(15) 0.0429(14) -0.0044(13) 0.0201(12) -0.0036(12)
C8A 0.0478(15) 0.0485(16) 0.0525(16) -0.0018(14) 0.0160(13) -0.0062(14)
C3A 0.0594(17) 0.0580(17) 0.0428(14) 0.0134(15) 0.0252(13) 0.0071(14)
C6B 0.0462(14) 0.0445(14) 0.0421(13) 0.0019(13) 0.0209(11) 0.0018(12)
C7B 0.0584(17) 0.0526(17) 0.0474(15) 0.0049(15) 0.0258(14) -0.0014(14)
C8B 0.0521(16) 0.0468(16) 0.0496(15) 0.0044(13) 0.0189(13) 0.0014(13)
C2A 0.0675(19) 0.0581(18) 0.0624(18) 0.0195(16) 0.0317(16) 0.0121(15)
C9B 0.0684(19) 0.0578(19) 0.0632(18) -0.0108(17) 0.0194(16) -0.0138(16)
C1B 0.0615(18) 0.071(2) 0.0457(15) 0.0025(17) 0.0287(14) 0.0065(15)
C2B 0.0682(19) 0.0596(18) 0.0437(15) -0.0025(16) 0.0181(14) -0.0075(14)
C1A 0.0621(17) 0.0513(17) 0.0645(18) 0.0108(15) 0.0350(15) -0.0046(15)
C9A 0.081(2) 0.064(2) 0.0627(19) 0.0044(18) 0.0216(16) 0.0078(17)

loop_
_atom_type_symbol
_atom_type_description
_atom_type_scat_dispersion_real
_atom_type_scat_dispersion_imag
_atom_type_scat_source
C C 0.0033 0.0016 'International Tables Vol C Tables 4.2.6.8 and 6.1.1.4'
H H 0.0000 0.0000 'International Tables Vol C Tables 4.2.6.8 and 6.1.1.4'
N N 0.0061 0.0033 'International Tables Vol C Tables 4.2.6.8 and 6.1.1.4'
O O 0.0106 0.0060 'International Tables Vol C Tables 4.2.6.8 and 6.1.1.4'
S S 0.1246 0.1234 'International Tables Vol C Tables 4.2.6.8 and 6.1.1.4'

loop_
_geom_angle_atom_site_label_1
_geom_angle_atom_site_label_2
_geom_angle_atom_site_label_3
_geom_angle
C1A S1A C4A 91.16(12)
C1B S1B C4B 91.96(13)
C7B O1B C8B 105.64(19)
C7A O1A C8A 105.7(2)
C8A N1A C6A 105.1(2)
C8B N1B C6B 105.5(2)
C6B C5B C4B 128.5(2)
C6B C5B H5B 115.7
C4B C5B H5B 115.7
C3A C4A C5A 125.5(2)
C3A C4A S1A 110.28(18)
C5A C4A S1A 124.3(2)
C6A C5A C4A 128.6(2)
C6A C5A H5A 115.7
C4A C5A H5A 115.7
C5A C6A N1A 127.2(2)
C5A C6A C7A 124.3(2)
N1A C6A C7A 108.5(2)
C3B C4B C5B 125.3(2)
C3B C4B S1B 110.85(17)
C5B C4B S1B 123.87(19)
O2A C7A O1A 122.1(2)
O2A C7A C6A 133.2(3)
O1A C7A C6A 104.7(2)
C4B C3B C2B 110.6(2)
C4B C3B H3B 124.7
C2B C3B H3B 124.7
N1A C8A O1A 116.0(2)
N1A C8A C9A 128.5(3)
O1A C8A C9A 115.5(2)
C4A C3A C2A 113.1(2)
C4A C3A H3A 123.4
C2A C3A H3A 123.4
C5B C6B N1B 127.9(2)
C5B C6B C7B 124.1(2)
N1B C6B C7B 108.1(2)
O2B C7B O1B 122.2(2)
O2B C7B C6B 133.0(3)
O1B C7B C6B 104.8(2)
N1B C8B O1B 116.0(2)
N1B C8B C9B 129.0(3)
O1B C8B C9B 115.1(2)
C1A C2A C3A 112.5(3)
C1A C2A H2A 123.7
C3A C2A H2A 123.7
C8B C9B H9B1 109.5
C8B C9B H9B2 109.5
H9B1 C9B H9B2 109.5
C8B C9B H9B3 109.5
H9B1 C9B H9B3 109.5
H9B2 C9B H9B3 109.5
C2B C1B S1B 113.0(2)
C2B C1B H1B 123.5
S1B C1B H1B 123.5
C1B C2B C3B 113.6(2)
C1B C2B H2B 123.2
C3B C2B H2B 123.2
C2A C1A S1A 112.9(2)
C2A C1A H1A 123.6
S1A C1A H1A 123.6
C8A C9A H9A1 109.5
C8A C9A H9A2 109.5
H9A1 C9A H9A2 109.5
C8A C9A H9A3 109.5
H9A1 C9A H9A3 109.5
H9A2 C9A H9A3 109.5

loop_
_geom_bond_atom_site_label_1
_geom_bond_atom_site_label_2
_geom_bond_distance
S1A C1A 1.698(3)
S1A C4A 1.730(2)
S1B C1B 1.687(3)
S1B C4B 1.721(2)
O1B C7B 1.383(3)
O1B C8B 1.389(3)
O1A C7A 1.385(3)
O1A C8A 1.385(3)
N1A C8A 1.273(3)
N1A C6A 1.407(3)
N1B C8B 1.276(3)
N1B C6B 1.405(3)
C5B C6B 1.332(3)
C5B C4B 1.438(3)
C5B H5B 0.9300
O2B C7B 1.194(3)
C4A C3A 1.369(3)
C4A C5A 1.424(3)
O2A C7A 1.193(3)
C5A C6A 1.340(3)
C5A H5A 0.9300
C6A C7A 1.456(3)
C4B C3B 1.409(3)
C3B C2B 1.416(3)
C3B H3B 0.9300
C8A C9A 1.475(4)
C3A C2A 1.397(4)
C3A H3A 0.9300
C6B C7B 1.471(3)
C8B C9B 1.471(4)
C2A C1A 1.341(4)
C2A H2A 0.9300
C9B H9B1 0.9600
C9B H9B2 0.9600
C9B H9B3 0.9600
C1B C2B 1.344(4)
C1B H1B 0.9300
C2B H2B 0.9300
C1A H1A 0.9300
C9A H9A1 0.9600
C9A H9A2 0.9600
C9A H9A3 0.9600

loop_
_geom_hbond_atom_site_label_D
_geom_hbond_atom_site_label_H
_geom_hbond_atom_site_label_A
_geom_hbond_site_symmetry_A
_geom_hbond_distance_DH
_geom_hbond_distance_HA
_geom_hbond_distance_DA
_geom_hbond_angle_DHA
_geom_hbond_publ_flag
C3A H3A O2B 3_676 0.93 2.56 3.449(3) 161 y
C3B H3B O2A 2_545 0.93 2.49 3.336(3) 151 y
C9B H9B2 Cg1 3_665 0.96 2.96 3.783(4) 145 y

loop_
_geom_torsion_atom_site_label_1
_geom_torsion_atom_site_label_2
_geom_torsion_atom_site_label_3
_geom_torsion_atom_site_label_4
_geom_torsion
C1A S1A C4A C3A 0.2(2)
C1A S1A C4A C5A -179.6(2)
C3A C4A C5A C6A 178.7(3)
S1A C4A C5A C6A -1.5(4)
C4A C5A C6A N1A -1.2(4)
C4A C5A C6A C7A 179.7(3)
C8A N1A C6A C5A -178.6(3)
C8A N1A C6A C7A 0.6(3)
C6B C5B C4B C3B -176.6(3)
C6B C5B C4B S1B 4.0(4)
C1B S1B C4B C3B 0.1(2)
C1B S1B C4B C5B 179.6(2)
C8A O1A C7A O2A -180.0(3)
C8A O1A C7A C6A -0.1(3)
C5A C6A C7A O2A -1.2(5)
N1A C6A C7A O2A 179.5(3)
C5A C6A C7A O1A 178.9(2)
N1A C6A C7A O1A -0.3(3)
C5B C4B C3B C2B -179.9(2)
S1B C4B C3B C2B -0.4(3)
C6A N1A C8A O1A -0.7(3)
C6A N1A C8A C9A -179.2(3)
C7A O1A C8A N1A 0.5(3)
C7A O1A C8A C9A 179.2(2)
C5A C4A C3A C2A 179.7(3)
S1A C4A C3A C2A 0.0(3)
C4B C5B C6B N1B 1.1(4)
C4B C5B C6B C7B -178.7(2)
C8B N1B C6B C5B -179.8(3)
C8B N1B C6B C7B 0.0(3)
C8B O1B C7B O2B 179.9(3)
C8B O1B C7B C6B -0.1(3)
C5B C6B C7B O2B -0.2(5)
N1B C6B C7B O2B 180.0(3)
C5B C6B C7B O1B 179.9(2)
N1B C6B C7B O1B 0.1(3)
C6B N1B C8B O1B -0.1(3)
C6B N1B C8B C9B 179.1(3)
C7B O1B C8B N1B 0.2(3)
C7B O1B C8B C9B -179.2(2)
C4A C3A C2A C1A -0.2(4)
C4B S1B C1B C2B 0.2(2)
S1B C1B C2B C3B -0.4(3)
C4B C3B C2B C1B 0.5(3)
C3A C2A C1A S1A 0.4(4)
C4A S1A C1A C2A -0.3(2)
